data_4337203
loop_
_publ_author_name
'Otsubo, Kazuya'
'Kobayashi, Atsushi'
'Sugimoto, Kunihisa'
'Fujiwara, Akihiko'
'Kitagawa, Hiroshi'

_publ_section_title
;
 Variable-rung design for a mixed-valence two-legged ladder system
 situated in a dimensional crossover region.
;
_journal_issue 2
_journal_name_full 'Inorganic chemistry'
_journal_page_first 1229
_journal_page_last 1240
_journal_paper_doi 10.1021/ic402846v
_journal_volume 53
_journal_year 2014
_chemical_formula_moiety 'C14 H40 N12 O12 Pt2 '
_chemical_formula_sum 'C14 H40 N12 O12 Pt2'
_chemical_formula_weight 958.76
_space_group_IT_number 2
_symmetry_cell_setting triclinic
_symmetry_Int_Tables_number 2
_symmetry_space_group_name_Hall '-P 1'
_symmetry_space_group_name_H-M 'P -1'
_atom_sites_solution_hydrogens geom
_atom_sites_solution_primary direct
_atom_sites_solution_secondary difmap
_audit_creation_method SHELXL-97
_cell_angle_alpha 69.295(10)
_cell_angle_beta 71.751(10)
_cell_angle_gamma 63.885(9)
_cell_formula_units_Z 1
_cell_length_a 8.2554(16)
_cell_length_b 8.9604(18)
_cell_length_c 11.657(2)
_cell_measurement_reflns_used 2288
_cell_measurement_temperature 278(2)
_cell_measurement_theta_max 27.5
_cell_measurement_theta_min 4.0
_cell_volume 711.4(2)
_computing_cell_refinement CrystalClear
_computing_data_collection CrystalClear
_computing_data_reduction CrystalStructure
_computing_publication_material 'CrystalStructure 3.8.0'
_computing_structure_refinement SHELXL
_computing_structure_solution SIR92
_diffrn_ambient_temperature 278(1)
_diffrn_detector_area_resol_mean 7.31
_diffrn_measured_fraction_theta_full 0.948
_diffrn_measured_fraction_theta_max 0.948
_diffrn_measurement_device_type 'Rigaku AFC-7R Mercury CCD detector'
_diffrn_measurement_method 'omega scan'
_diffrn_radiation_monochromator graphite
_diffrn_radiation_type 'Mo K\a'
_diffrn_radiation_wavelength 0.71070
_diffrn_reflns_av_R_equivalents 0.0308
_diffrn_reflns_av_sigmaI/netI 0.0532
_diffrn_reflns_limit_h_max 10
_diffrn_reflns_limit_h_min -10
_diffrn_reflns_limit_k_max 10
_diffrn_reflns_limit_k_min -11
_diffrn_reflns_limit_l_max 9
_diffrn_reflns_limit_l_min -14
_diffrn_reflns_number 5147
_diffrn_reflns_theta_full 27.11
_diffrn_reflns_theta_max 27.11
_diffrn_reflns_theta_min 4.04
_exptl_absorpt_coefficient_mu 9.898
_exptl_absorpt_correction_T_max 0.454
_exptl_absorpt_correction_T_min 0.242
_exptl_absorpt_correction_type numerical
_exptl_absorpt_process_details
;
    Higashi, T. (1999). Program for Absorption Correction.
    Rigaku Corporation, Tokyo, Japan.
;
_exptl_crystal_colour colorless
_exptl_crystal_density_diffrn 2.238
_exptl_crystal_density_method 'not measured'
_exptl_crystal_description platelet
_exptl_crystal_F_000 460
_exptl_crystal_size_max 0.30
_exptl_crystal_size_mid 0.10
_exptl_crystal_size_min 0.08
_refine_diff_density_max 2.582
_refine_diff_density_min -1.654
_refine_diff_density_rms 0.167
_refine_ls_extinction_method none
_refine_ls_goodness_of_fit_ref 1.130
_refine_ls_hydrogen_treatment constr
_refine_ls_matrix_type full
_refine_ls_number_parameters 182
_refine_ls_number_reflns 2993
_refine_ls_number_restraints 0
_refine_ls_restrained_S_all 1.130
_refine_ls_R_factor_all 0.0328
_refine_ls_R_factor_gt 0.0310
_refine_ls_shift/su_max 0.001
_refine_ls_shift/su_mean 0.000
_refine_ls_structure_factor_coef Fsqd
_refine_ls_weighting_details 'calc w=1/[\s^2^(Fo^2^)+(0.0304P)^2^+0.1053P] where P=(Fo^2^+2Fc^2^)/3'
_refine_ls_weighting_scheme calc
_refine_ls_wR_factor_gt 0.0782
_refine_ls_wR_factor_ref 0.0793
_reflns_number_gt 2833
_reflns_number_total 2993
_reflns_threshold_expression F^2^>2.0\s(F^2^)
_cod_data_source_file ic402846v_si_002.cif
_cod_data_source_block {[Pt(dien)]2(dach)}(NO3)4
_cod_depositor_comments
;
The following automatic conversions were performed:
'_atom_site_symetry_multiplicity' tag replaced with
'_atom_site_symmetry_multiplicity'.

Automatic conversion script
Id: cif_correct_tags 1440 2010-10-19 06:21:57Z saulius 
;
_cod_original_formula_sum 'C14 H40 N12 O12 Pt2 '
_cod_database_code 4337203

loop_
_symmetry_equiv_pos_site_id
_symmetry_equiv_pos_as_xyz
1 +X,+Y,+Z
2 -X,-Y,-Z

loop_
_atom_site_label
_atom_site_type_symbol
_atom_site_fract_x
_atom_site_fract_y
_atom_site_fract_z
_atom_site_U_iso_or_equiv
_atom_site_adp_type
_atom_site_occupancy
_atom_site_symmetry_multiplicity
_atom_site_calc_flag
_atom_site_refinement_flags
Pt1 Pt 0.50603(2) -0.13829(2) 0.724780(16) 0.02969(10) Uani 1 1 d .
O1 O 0.4158(8) -0.7897(7) 0.9012(4) 0.0615(14) Uani 1 1 d .
O2 O 0.374(2) -0.5384(11) 0.8938(9) 0.171(5) Uani 1 1 d .
O3 O 0.3259(11) -0.5794(12) 0.7456(6) 0.112(3) Uani 1 1 d .
O4 O 0.1247(9) -0.2241(11) 0.5159(7) 0.108(3) Uani 1 1 d .
O5 O -0.0849(7) -0.1602(8) 0.4243(5) 0.0660(16) Uani 1 1 d .
O6 O 0.1635(10) -0.1320(10) 0.3174(7) 0.104(2) Uani 1 1 d .
N1 N 0.3875(7) -0.2054(7) 0.6310(5) 0.0426(13) Uani 1 1 d .
H1 H 0.3185 -0.2646 0.6854 0.051 Uiso 1 1 calc R
H2 H 0.3148 -0.1108 0.5839 0.051 Uiso 1 1 calc R
N2 N 0.7386(7) -0.3177(7) 0.6632(5) 0.0344(11) Uani 1 1 d .
H7 H 0.8016 -0.2621 0.5961 0.041 Uiso 1 1 calc R
N3 N 0.6651(8) -0.1279(8) 0.8234(5) 0.0404(13) Uani 1 1 d .
H8 H 0.6688 -0.0222 0.7994 0.048 Uiso 1 1 calc R
H9 H 0.6172 -0.1506 0.9055 0.048 Uiso 1 1 calc R
N4 N 0.2731(7) 0.0536(6) 0.7842(4) 0.0326(10) Uani 1 1 d .
H14 H 0.3056 0.1398 0.7788 0.039 Uiso 1 1 calc R
H15 H 0.1969 0.0943 0.7302 0.039 Uiso 1 1 calc R
N5 N 0.3689(9) -0.6332(9) 0.8469(6) 0.0611(16) Uani 1 1 d .
N6 N 0.0700(8) -0.1695(7) 0.4194(6) 0.0515(14) Uani 1 1 d .
C1 C 0.5376(10) -0.3135(9) 0.5504(6) 0.0522(17) Uani 1 1 d .
H3 H 0.5793 -0.2409 0.4732 0.063 Uiso 1 1 calc R
H4 H 0.4929 -0.3829 0.5300 0.063 Uiso 1 1 calc R
C2 C 0.6939(10) -0.4278(9) 0.6192(7) 0.0547(17) Uani 1 1 d .
H5 H 0.6586 -0.5128 0.6894 0.066 Uiso 1 1 calc R
H6 H 0.7999 -0.4872 0.5641 0.066 Uiso 1 1 calc R
C3 C 0.8485(9) -0.4008(8) 0.7624(6) 0.0490(16) Uani 1 1 d .
H10 H 0.9717 -0.4740 0.7319 0.059 Uiso 1 1 calc R
H11 H 0.7923 -0.4705 0.8335 0.059 Uiso 1 1 calc R
C4 C 0.8545(9) -0.2578(10) 0.7992(7) 0.0539(18) Uani 1 1 d .
H12 H 0.9075 -0.3049 0.8737 0.065 Uiso 1 1 calc R
H13 H 0.9314 -0.2031 0.7327 0.065 Uiso 1 1 calc R
C5 C 0.1667(10) 0.0104(9) 0.9130(7) 0.0556(18) Uani 1 1 d .
H16 H 0.2458 -0.0244 0.9728 0.067 Uiso 1 1 calc R
C6 C 0.1121(10) -0.1337(10) 0.9310(7) 0.0574(18) Uani 1 1 d .
H17 H 0.2207 -0.2353 0.9200 0.069 Uiso 1 1 calc R
H18 H 0.0398 -0.1050 0.8694 0.069 Uiso 1 1 calc R
C7 C -0.0017(11) -0.1705(9) 1.0634(7) 0.0570(19) Uani 1 1 d .
H19 H -0.0435 -0.2607 1.0732 0.068 Uiso 1 1 calc R
H20 H 0.0751 -0.2105 1.1246 0.068 Uiso 1 1 calc R

loop_
_atom_site_aniso_label
_atom_site_aniso_U_11
_atom_site_aniso_U_22
_atom_site_aniso_U_33
_atom_site_aniso_U_23
_atom_site_aniso_U_13
_atom_site_aniso_U_12
Pt1 0.02619(14) 0.02938(15) 0.03119(14) -0.00913(10) -0.00170(10) -0.00962(11)
O1 0.086(4) 0.044(3) 0.052(3) -0.009(2) -0.009(3) -0.027(3)
O2 0.320(17) 0.080(6) 0.143(8) -0.025(6) -0.025(9) -0.116(9)
O3 0.085(5) 0.149(8) 0.071(4) 0.035(4) -0.030(4) -0.054(5)
O4 0.069(4) 0.156(7) 0.117(5) -0.075(5) -0.042(4) -0.010(4)
O5 0.041(3) 0.095(4) 0.057(3) -0.004(3) -0.015(2) -0.029(3)
O6 0.086(5) 0.083(5) 0.118(5) -0.004(4) 0.019(4) -0.051(4)
N1 0.038(3) 0.045(3) 0.050(3) -0.017(2) -0.010(2) -0.015(2)
N2 0.027(2) 0.028(3) 0.040(3) -0.013(2) 0.004(2) -0.007(2)
N3 0.039(3) 0.050(3) 0.038(3) -0.009(2) -0.012(2) -0.019(3)
N4 0.032(3) 0.027(3) 0.030(2) -0.0053(19) 0.000(2) -0.009(2)
N5 0.068(4) 0.051(4) 0.062(4) -0.012(3) -0.002(3) -0.028(3)
N6 0.044(3) 0.038(3) 0.068(4) -0.015(3) -0.007(3) -0.012(3)
C1 0.053(4) 0.054(4) 0.061(4) -0.033(3) 0.002(3) -0.024(3)
C2 0.047(4) 0.047(4) 0.076(5) -0.036(4) 0.000(4) -0.015(3)
C3 0.038(3) 0.033(3) 0.062(4) -0.008(3) -0.013(3) -0.003(3)
C4 0.032(3) 0.062(5) 0.064(4) -0.015(3) -0.016(3) -0.010(3)
C5 0.045(4) 0.034(4) 0.061(4) -0.018(3) 0.021(3) -0.008(3)
C6 0.043(4) 0.050(4) 0.076(5) -0.030(4) 0.005(4) -0.014(3)
C7 0.052(4) 0.028(4) 0.063(4) -0.010(3) 0.019(3) -0.012(3)

loop_
_atom_type_symbol
_atom_type_description
_atom_type_scat_dispersion_real
_atom_type_scat_dispersion_imag
_atom_type_scat_source
C C 0.003 0.002
;
International Tables for Crystallography
(1992, Vol. C, Tables 4.2.6.8 and 6.1.1.4)
;
H H 0.000 0.000
;
International Tables for Crystallography
(1992, Vol. C, Table 6.1.1.4)
;
N N 0.006 0.003
;
International Tables for Crystallography
(1992, Vol. C, Tables 4.2.6.8 and 6.1.1.4)
;
O O 0.011 0.006
;
International Tables for Crystallography
(1992, Vol. C, Tables 4.2.6.8 and 6.1.1.4)
;
Pt Pt -1.703 8.390
;
International Tables for Crystallography
(1992, Vol. C, Tables 4.2.6.8 and 6.1.1.4)
;

loop_
_geom_angle_atom_site_label_1
_geom_angle_atom_site_label_2
_geom_angle_atom_site_label_3
_geom_angle
_geom_angle_site_symmetry_1
_geom_angle_site_symmetry_3
N2 Pt1 N1 84.5(2) . .
N2 Pt1 N3 84.2(2) . .
N1 Pt1 N3 166.9(2) . .
N2 Pt1 N4 177.43(17) . .
N1 Pt1 N4 97.0(2) . .
N3 Pt1 N4 94.6(2) . .
C1 N1 Pt1 107.7(4) . .
C1 N1 H1 110.2 . .
Pt1 N1 H1 110.2 . .
C1 N1 H2 110.2 . .
Pt1 N1 H2 110.2 . .
H1 N1 H2 108.5 . .
C3 N2 C2 117.9(5) . .
C3 N2 Pt1 107.0(4) . .
C2 N2 Pt1 109.6(4) . .
C3 N2 H7 107.3 . .
C2 N2 H7 107.3 . .
Pt1 N2 H7 107.3 . .
C4 N3 Pt1 108.6(4) . .
C4 N3 H8 110.0 . .
Pt1 N3 H8 110.0 . .
C4 N3 H9 110.0 . .
Pt1 N3 H9 110.0 . .
H8 N3 H9 108.3 . .
C5 N4 Pt1 118.1(4) . .
C5 N4 H14 107.8 . .
Pt1 N4 H14 107.8 . .
C5 N4 H15 107.8 . .
Pt1 N4 H15 107.8 . .
H14 N4 H15 107.1 . .
O2 N5 O3 119.9(9) . .
O2 N5 O1 119.0(7) . .
O3 N5 O1 121.0(8) . .
O4 N6 O6 123.5(7) . .
O4 N6 O5 117.5(7) . .
O6 N6 O5 118.9(7) . .
N1 C1 C2 108.9(5) . .
N1 C1 H3 109.9 . .
C2 C1 H3 109.9 . .
N1 C1 H4 109.9 . .
C2 C1 H4 109.9 . .
H3 C1 H4 108.3 . .
N2 C2 C1 107.5(5) . .
N2 C2 H5 110.2 . .
C1 C2 H5 110.2 . .
N2 C2 H6 110.2 . .
C1 C2 H6 110.2 . .
H5 C2 H6 108.5 . .
N2 C3 C4 106.5(5) . .
N2 C3 H10 110.4 . .
C4 C3 H10 110.4 . .
N2 C3 H11 110.4 . .
C4 C3 H11 110.4 . .
H10 C3 H11 108.6 . .
N3 C4 C3 110.1(5) . .
N3 C4 H12 109.6 . .
C3 C4 H12 109.6 . .
N3 C4 H13 109.6 . .
C3 C4 H13 109.6 . .
H12 C4 H13 108.1 . .
C6 C5 N4 111.3(6) . .
C6 C5 C7 111.9(6) . 2_557
N4 C5 C7 109.0(5) . 2_557
C6 C5 H16 108.2 . .
N4 C5 H16 108.2 . .
C7 C5 H16 108.2 2_557 .
C5 C6 C7 109.6(6) . .
C5 C6 H17 109.7 . .
C7 C6 H17 109.7 . .
C5 C6 H18 109.7 . .
C7 C6 H18 109.7 . .
H17 C6 H18 108.2 . .
C5 C7 C6 111.2(6) 2_557 .
C5 C7 H19 109.4 2_557 .
C6 C7 H19 109.4 . .
C5 C7 H20 109.4 2_557 .
C6 C7 H20 109.4 . .
H19 C7 H20 108.0 . .

loop_
_geom_bond_atom_site_label_1
_geom_bond_atom_site_label_2
_geom_bond_distance
_geom_bond_site_symmetry_2
Pt1 N2 2.005(5) .
Pt1 N1 2.041(5) .
Pt1 N3 2.045(5) .
Pt1 N4 2.057(5) .
O1 N5 1.250(8) .
O2 N5 1.181(10) .
O3 N5 1.209(8) .
O4 N6 1.202(7) .
O5 N6 1.229(7) .
O6 N6 1.222(9) .
N1 C1 1.488(8) .
N1 H1 0.9000 .
N1 H2 0.9000 .
N2 C3 1.472(7) .
N2 C2 1.473(8) .
N2 H7 0.9100 .
N3 C4 1.494(9) .
N3 H8 0.9000 .
N3 H9 0.9000 .
N4 C5 1.496(8) .
N4 H14 0.9000 .
N4 H15 0.9000 .
C1 C2 1.504(9) .
C1 H3 0.9700 .
C1 H4 0.9700 .
C2 H5 0.9700 .
C2 H6 0.9700 .
C3 C4 1.512(10) .
C3 H10 0.9700 .
C3 H11 0.9700 .
C4 H12 0.9700 .
C4 H13 0.9700 .
C5 C6 1.476(11) .
C5 C7 1.521(9) 2_557
C5 H16 0.9800 .
C6 C7 1.542(10) .
C6 H17 0.9700 .
C6 H18 0.9700 .
C7 C5 1.521(9) 2_557
C7 H19 0.9700 .
C7 H20 0.9700 .

loop_
_geom_torsion_atom_site_label_1
_geom_torsion_atom_site_label_2
_geom_torsion_atom_site_label_3
_geom_torsion_atom_site_label_4
_geom_torsion
_geom_torsion_site_symmetry_1
_geom_torsion_site_symmetry_4
N2 Pt1 N1 C1 -12.3(4) . .
N3 Pt1 N1 C1 -42.1(11) . .
N4 Pt1 N1 C1 165.6(4) . .
N1 Pt1 N2 C3 -144.5(4) . .
N3 Pt1 N2 C3 29.0(4) . .
N1 Pt1 N2 C2 -15.7(4) . .
N3 Pt1 N2 C2 157.8(5) . .
N2 Pt1 N3 C4 -1.9(5) . .
N1 Pt1 N3 C4 27.9(11) . .
N4 Pt1 N3 C4 -179.6(5) . .
N1 Pt1 N4 C5 96.6(5) . .
N3 Pt1 N4 C5 -77.4(5) . .
Pt1 N1 C1 C2 37.7(7) . .
C3 N2 C2 C1 162.8(6) . .
Pt1 N2 C2 C1 40.2(6) . .
N1 C1 C2 N2 -51.7(8) . .
C2 N2 C3 C4 -173.6(6) . .
Pt1 N2 C3 C4 -49.7(6) . .
Pt1 N3 C4 C3 -25.2(7) . .
N2 C3 C4 N3 49.7(7) . .
Pt1 N4 C5 C6 -56.1(7) . .
Pt1 N4 C5 C7 179.9(5) . 2_557
N4 C5 C6 C7 -178.4(6) . .
C7 C5 C6 C7 -56.2(9) 2_557 .
C5 C6 C7 C5 55.7(10) . 2_557
